data_7036310
loop_
_publ_author_name
'Nejman, Phillip S.'
'Morton-Fernandez, Brian'
'Moulding, David J.'
'Athukorala Arachchige, Kasun S.'
'Cordes, David B.'
'Slawin, Alexandra M. Z.'
'Kilian, Petr'
'Woollins, J. Derek'

_publ_section_title
;
 Structural diversity of bimetallic rhodium and iridium half sandwich
 dithiolato complexes.
;
_journal_issue 38
_journal_name_full 'Dalton transactions (Cambridge, England : 2003)'
_journal_page_first 16758
_journal_page_last 16766
_journal_paper_doi 10.1039/c5dt02542g
_journal_volume 44
_journal_year 2015
_chemical_formula_moiety 'C34 H46 Cl2 O Rh2 S2'
_chemical_formula_sum 'C34 H46 Cl2 O Rh2 S2'
_chemical_formula_weight 811.57
_space_group_crystal_system monoclinic
_space_group_IT_number 14
_space_group_name_Hall '-P 2ybc'
_space_group_name_H-M_alt 'P 1 21/c 1'
_symmetry_space_group_name_Hall '-P 2ybc'
_symmetry_space_group_name_H-M 'P 1 21/c 1'
_atom_sites_solution_hydrogens geom
_atom_sites_solution_primary direct
_atom_sites_solution_secondary difmap
_audit_creation_date 2015-05-18
_audit_creation_method 'by CrystalStructure 4.1'
_audit_update_record
;
2015-07-29 deposited with the CCDC.
2015-08-27 downloaded from the CCDC.
;
_cell_angle_alpha 90.0000
_cell_angle_beta 94.359(4)
_cell_angle_gamma 90.0000
_cell_formula_units_Z 4
_cell_length_a 8.9847(18)
_cell_length_b 13.890(3)
_cell_length_c 26.472(5)
_cell_measurement_reflns_used 8686
_cell_measurement_temperature 93
_cell_measurement_theta_max 27.60
_cell_measurement_theta_min 2.10
_cell_volume 3294.1(12)
_computing_cell_refinement 'CrystalClear-SM Expert 2.1 b32'
_computing_data_collection 'CrystalClear-SM Expert 2.1 b32 (Rigaku, 2014)'
_computing_data_reduction 'CrystalClear-SM Expert 2.1 b32'
_computing_molecular_graphics 'CrystalStructure 4.1'
_computing_publication_material 'CrystalStructure 4.1 (Rigaku, 2014)'
_computing_structure_refinement 'SHELXL2013 (Sheldrick, 2008)'
_computing_structure_solution 'DIRDIF99-PATTY (Gould, et al., 1999)'
_diffrn_ambient_temperature 93
_diffrn_detector_area_resol_mean 5.814
_diffrn_measured_fraction_theta_full 0.978
_diffrn_measured_fraction_theta_max 0.977
_diffrn_measurement_device_type 'Rigaku XtaLAB P200'
_diffrn_measurement_method \w
_diffrn_radiation_type 'Mo K\a'
_diffrn_radiation_wavelength 0.71075
_diffrn_reflns_av_R_equivalents 0.0514
_diffrn_reflns_laue_measured_fraction_full 0.978
_diffrn_reflns_laue_measured_fraction_max 0.977
_diffrn_reflns_limit_h_max 10
_diffrn_reflns_limit_h_min -10
_diffrn_reflns_limit_k_max 16
_diffrn_reflns_limit_k_min -16
_diffrn_reflns_limit_l_max 31
_diffrn_reflns_limit_l_min -31
_diffrn_reflns_number 25854
_diffrn_reflns_point_group_measured_fraction_full 0.978
_diffrn_reflns_point_group_measured_fraction_max 0.977
_diffrn_reflns_theta_full 25.242
_diffrn_reflns_theta_max 25.419
_diffrn_reflns_theta_min 2.129
_diffrn_standards_number 0
_exptl_absorpt_coefficient_mu 1.315
_exptl_absorpt_correction_T_max 0.961
_exptl_absorpt_correction_T_min 0.746
_exptl_absorpt_correction_type multi-scan
_exptl_absorpt_process_details 'REQAB (Rigaku, 1998)'
_exptl_crystal_colour orange
_exptl_crystal_density_diffrn 1.636
_exptl_crystal_density_method 'not measured'
_exptl_crystal_description prism
_exptl_crystal_F_000 1656.00
_exptl_crystal_size_max 0.030
_exptl_crystal_size_mid 0.030
_exptl_crystal_size_min 0.030
_refine_diff_density_max 7.74
_refine_diff_density_min -2.54
_refine_ls_extinction_method none
_refine_ls_goodness_of_fit_ref 1.043
_refine_ls_hydrogen_treatment constr
_refine_ls_number_parameters 391
_refine_ls_number_reflns 5928
_refine_ls_number_restraints 58
_refine_ls_R_factor_all 0.0851
_refine_ls_R_factor_gt 0.0847
_refine_ls_shift/su_max 0.001
_refine_ls_structure_factor_coef Fsqd
_refine_ls_weighting_details 'w = 1/[\s^2^(Fo^2^)+(0.1259P)^2^+89.8842P] where P=(Fo^2^+2Fc^2^)/3'
_refine_ls_weighting_scheme calc
_refine_ls_wR_factor_gt 0.2096
_refine_ls_wR_factor_ref 0.2414
_reflns_number_gt 5221
_reflns_number_total 5928
_reflns_threshold_expression F^2^>2.0\s(F^2^)
_cod_data_source_file c5dt02542g2.cif
_cod_data_source_block 5b
_cod_depositor_comments 'Adding full bibliography for 7036305--7036311.cif.'
_cod_database_code 7036310

loop_
_space_group_symop_id
_space_group_symop_operation_xyz
1 +X,+Y,+Z
2 -X,1/2+Y,1/2-Z
3 -X,-Y,-Z
4 +X,-1/2-Y,-1/2+Z

loop_
_atom_site_label
_atom_site_type_symbol
_atom_site_fract_x
_atom_site_fract_y
_atom_site_fract_z
_atom_site_U_iso_or_equiv
_atom_site_adp_type
_atom_site_occupancy
_atom_site_site_symmetry_order
_atom_site_calc_flag
_atom_site_refinement_flags_posn
_atom_site_refinement_flags_adp
_atom_site_refinement_flags_occupancy
Rh1 Rh 0.20891(7) 0.55591(4) 0.60982(2) 0.0133(2) Uani 1 1 d . . .
Rh2 Rh 0.20690(7) 0.32824(5) 0.63406(2) 0.0157(2) Uani 1 1 d . . .
Cl1 Cl 0.3504(3) 0.42123(16) 0.57442(9) 0.0249(5) Uani 1 1 d . . .
Cl2 Cl 0.3400(13) 0.0469(7) 0.4282(5) 0.096(3) Uani 0.5 1 d . . P
Cl3 Cl 0.3816(13) 0.8841(7) 0.5034(4) 0.092(3) Uani 0.5 1 d . . P
S1 S 0.0171(2) 0.43845(14) 0.60337(7) 0.0154(4) Uani 1 1 d . . .
S9 S 0.2652(2) 0.46569(15) 0.68550(8) 0.0167(4) Uani 1 1 d . . .
O33 O 0.2202(9) 0.9030(12) 0.5733(5) 0.127(4) Uani 1 1 d D U .
C1 C -0.0961(10) 0.4576(6) 0.6551(3) 0.0179(17) Uani 1 1 d . . .
C2 C -0.2463(10) 0.4564(7) 0.6411(4) 0.026(2) Uani 1 1 d . . .
H2 H -0.2807 0.4504 0.6065 0.031 Uiso 1 1 calc R U .
C3 C -0.3519(11) 0.4642(8) 0.6796(5) 0.037(3) Uani 1 1 d . . .
H3 H -0.4561 0.4632 0.6701 0.044 Uiso 1 1 calc R U .
C4 C -0.3031(12) 0.4728(7) 0.7284(5) 0.035(3) Uani 1 1 d . . .
H4 H -0.3739 0.4782 0.7532 0.042 Uiso 1 1 calc R U .
C5 C -0.1472(12) 0.4741(6) 0.7445(4) 0.027(2) Uani 1 1 d . . .
C6 C -0.1016(15) 0.4773(8) 0.7962(4) 0.038(3) Uani 1 1 d . . .
H6 H -0.1744 0.4804 0.8204 0.045 Uiso 1 1 calc R U .
C7 C 0.0465(15) 0.4759(7) 0.8124(3) 0.036(3) Uani 1 1 d . . .
H7 H 0.0758 0.4746 0.8476 0.043 Uiso 1 1 calc R U .
C8 C 0.1553(13) 0.4764(7) 0.7772(3) 0.028(2) Uani 1 1 d . . .
H8 H 0.2579 0.4798 0.7887 0.034 Uiso 1 1 calc R U .
C9 C 0.1139(10) 0.4718(6) 0.7247(3) 0.0181(17) Uani 1 1 d . . .
C10 C -0.0396(10) 0.4695(6) 0.7070(3) 0.0177(17) Uani 1 1 d . . .
C11 C 0.2562(10) 0.7003(6) 0.6384(3) 0.0167(17) Uani 1 1 d . . .
C12 C 0.1019(10) 0.6908(6) 0.6191(3) 0.0178(17) Uani 1 1 d . . .
C13 C 0.0985(10) 0.6714(6) 0.5651(3) 0.0167(17) Uani 1 1 d . . .
C14 C 0.2496(10) 0.6640(6) 0.5524(3) 0.0172(17) Uani 1 1 d . . .
C15 C 0.3486(10) 0.6819(6) 0.5980(3) 0.0195(18) Uani 1 1 d . . .
C16 C 0.3091(11) 0.7242(7) 0.6919(3) 0.027(2) Uani 1 1 d . . .
H16A H 0.3369 0.7924 0.6942 0.033 Uiso 1 1 calc R U .
H16B H 0.3961 0.6844 0.7024 0.033 Uiso 1 1 calc R U .
H16C H 0.2290 0.7114 0.7141 0.033 Uiso 1 1 calc R U .
C17 C -0.0320(10) 0.7103(7) 0.6472(3) 0.0225(18) Uani 1 1 d . . .
H17A H -0.1168 0.6732 0.6321 0.027 Uiso 1 1 calc R U .
H17B H -0.0557 0.7791 0.6453 0.027 Uiso 1 1 calc R U .
H17C H -0.0117 0.6914 0.6827 0.027 Uiso 1 1 calc R U .
C18 C -0.0413(10) 0.6607(7) 0.5308(4) 0.026(2) Uani 1 1 d . . .
H18A H -0.0161 0.6353 0.4980 0.031 Uiso 1 1 calc R U .
H18B H -0.0896 0.7236 0.5259 0.031 Uiso 1 1 calc R U .
H18C H -0.1095 0.6162 0.5461 0.031 Uiso 1 1 calc R U .
C19 C 0.3019(12) 0.6428(8) 0.5005(3) 0.029(2) Uani 1 1 d . . .
H19A H 0.3201 0.7036 0.4832 0.034 Uiso 1 1 calc R U .
H19B H 0.2250 0.6060 0.4807 0.034 Uiso 1 1 calc R U .
H19C H 0.3945 0.6053 0.5042 0.034 Uiso 1 1 calc R U .
C20 C 0.5161(11) 0.6852(7) 0.5995(4) 0.029(2) Uani 1 1 d . . .
H20A H 0.5584 0.6599 0.6320 0.035 Uiso 1 1 calc R U .
H20B H 0.5487 0.7519 0.5955 0.035 Uiso 1 1 calc R U .
H20C H 0.5503 0.6459 0.5719 0.035 Uiso 1 1 calc R U .
C21 C 0.0928(11) 0.1921(6) 0.6192(3) 0.0213(18) Uani 1 1 d . . .
C22 C 0.0978(10) 0.2173(6) 0.6725(3) 0.0193(17) Uani 1 1 d . . .
C23 C 0.2530(10) 0.2195(6) 0.6916(3) 0.0221(19) Uani 1 1 d . . .
C24 C 0.3416(12) 0.2001(6) 0.6502(4) 0.030(2) Uani 1 1 d . . .
C25 C 0.2424(12) 0.1816(6) 0.6058(4) 0.027(2) Uani 1 1 d . . .
C26 C -0.0453(13) 0.1787(8) 0.5857(4) 0.033(2) Uani 1 1 d . . .
H26A H -0.0774 0.1114 0.5872 0.040 Uiso 1 1 calc R U .
H26B H -0.0259 0.1952 0.5509 0.040 Uiso 1 1 calc R U .
H26C H -0.1239 0.2206 0.5971 0.040 Uiso 1 1 calc R U .
C27 C -0.0356(11) 0.2283(7) 0.7032(4) 0.0244(19) Uani 1 1 d . . .
H27A H -0.0530 0.1678 0.7209 0.029 Uiso 1 1 calc R U .
H27B H -0.1237 0.2442 0.6807 0.029 Uiso 1 1 calc R U .
H27C H -0.0168 0.2799 0.7281 0.029 Uiso 1 1 calc R U .
C28 C 0.3064(13) 0.2404(8) 0.7463(4) 0.033(2) Uani 1 1 d . . .
H28A H 0.4008 0.2760 0.7473 0.039 Uiso 1 1 calc R U .
H28B H 0.3215 0.1796 0.7648 0.039 Uiso 1 1 calc R U .
H28C H 0.2314 0.2791 0.7621 0.039 Uiso 1 1 calc R U .
C29 C 0.5118(13) 0.1979(8) 0.6539(6) 0.046(3) Uani 1 1 d . . .
H29A H 0.5466 0.1323 0.6617 0.055 Uiso 1 1 calc R U .
H29B H 0.5507 0.2417 0.6807 0.055 Uiso 1 1 calc R U .
H29C H 0.5477 0.2183 0.6215 0.055 Uiso 1 1 calc R U .
C30 C 0.2945(16) 0.1545(7) 0.5551(4) 0.042(3) Uani 1 1 d . . .
H30A H 0.2106 0.1584 0.5293 0.050 Uiso 1 1 calc R U .
H30B H 0.3335 0.0886 0.5566 0.050 Uiso 1 1 calc R U .
H30C H 0.3735 0.1988 0.5464 0.050 Uiso 1 1 calc R U .
C31 C 0.044(2) 1.0238(7) 0.5489(9) 0.112(5) Uani 1 1 d D U .
H31A H 0.0986 1.0433 0.5198 0.135 Uiso 1 1 calc R U .
H31B H 0.0836 1.0589 0.5791 0.135 Uiso 1 1 calc R U .
H31C H -0.0620 1.0385 0.5420 0.135 Uiso 1 1 calc R U .
C32 C 0.0636(7) 0.9180(5) 0.5575(2) 0.0017(12) Uani 1 1 d D U .
H32A H 0.0000 0.8957 0.5842 0.002 Uiso 1 1 calc R U .
H32B H 0.0356 0.8819 0.5260 0.002 Uiso 1 1 calc R U .
C34 C 0.2471(16) 0.930(2) 0.6258(5) 0.135(6) Uani 1 1 d D U .
H34A H 0.2078 0.8804 0.6481 0.162 Uiso 1 1 calc R U .
H34B H 0.1984 0.9923 0.6324 0.162 Uiso 1 1 calc R U .
C35 C 0.4139(17) 0.9385(18) 0.6353(8) 0.111(6) Uani 1 1 d D U .
H35A H 0.4396 1.0033 0.6477 0.133 Uiso 0.5 1 calc R U P
H35B H 0.4609 0.9267 0.6036 0.133 Uiso 1 1 calc R U .
H35C H 0.4498 0.8909 0.6607 0.133 Uiso 1 1 calc R U .

loop_
_atom_site_aniso_label
_atom_site_aniso_U_11
_atom_site_aniso_U_22
_atom_site_aniso_U_33
_atom_site_aniso_U_23
_atom_site_aniso_U_13
_atom_site_aniso_U_12
Rh1 0.0125(4) 0.0125(4) 0.0155(3) -0.0003(2) 0.0038(2) -0.0010(2)
Rh2 0.0150(4) 0.0119(4) 0.0208(4) 0.0003(2) 0.0061(3) 0.0011(2)
Cl1 0.0261(11) 0.0168(10) 0.0344(12) -0.0006(9) 0.0194(9) 0.0010(8)
Cl2 0.088(7) 0.068(6) 0.129(9) -0.028(6) -0.006(6) -0.013(5)
Cl3 0.108(8) 0.070(6) 0.101(7) -0.016(5) 0.022(6) 0.003(5)
S1 0.0162(10) 0.0146(10) 0.0152(9) -0.0004(7) 0.0001(7) -0.0026(7)
S9 0.0121(9) 0.0158(10) 0.0218(10) 0.0008(8) -0.0012(8) -0.0006(8)
O33 0.126(4) 0.127(4) 0.127(4) 0.0004(10) 0.0086(10) 0.0005(10)
C1 0.020(4) 0.008(4) 0.025(4) 0.002(3) 0.004(3) 0.001(3)
C2 0.018(5) 0.022(5) 0.037(5) 0.001(4) 0.001(4) -0.002(4)
C3 0.011(4) 0.038(6) 0.063(7) 0.001(5) 0.011(4) 0.000(4)
C4 0.031(6) 0.020(5) 0.058(7) -0.001(5) 0.033(5) 0.002(4)
C5 0.037(6) 0.010(4) 0.039(5) 0.000(4) 0.025(4) -0.002(4)
C6 0.066(8) 0.021(5) 0.030(5) -0.003(4) 0.025(5) 0.000(5)
C7 0.079(9) 0.016(5) 0.014(4) 0.000(4) 0.009(5) 0.001(5)
C8 0.048(6) 0.016(4) 0.019(4) 0.001(3) -0.006(4) 0.004(4)
C9 0.028(5) 0.012(4) 0.015(4) 0.000(3) 0.006(3) 0.001(3)
C10 0.018(4) 0.012(4) 0.024(4) 0.000(3) 0.008(3) -0.003(3)
C11 0.021(4) 0.007(4) 0.022(4) -0.002(3) 0.004(3) 0.000(3)
C12 0.023(4) 0.010(4) 0.020(4) -0.001(3) -0.001(3) 0.001(3)
C13 0.020(4) 0.015(4) 0.016(4) 0.002(3) 0.005(3) -0.002(3)
C14 0.024(4) 0.011(4) 0.018(4) 0.002(3) 0.008(3) -0.005(3)
C15 0.023(5) 0.013(4) 0.023(4) 0.004(3) 0.006(4) -0.006(3)
C16 0.030(5) 0.032(5) 0.019(4) -0.003(4) -0.001(4) -0.009(4)
C17 0.025(5) 0.022(5) 0.022(4) -0.004(4) 0.007(4) 0.004(4)
C18 0.022(5) 0.029(5) 0.025(5) 0.005(4) -0.002(4) -0.003(4)
C19 0.036(5) 0.033(5) 0.019(4) 0.002(4) 0.014(4) -0.009(4)
C20 0.022(5) 0.024(5) 0.041(6) 0.003(4) 0.007(4) -0.005(4)
C21 0.035(5) 0.007(4) 0.022(4) 0.001(3) 0.003(4) -0.004(4)
C22 0.024(4) 0.011(4) 0.023(4) 0.002(3) 0.003(3) 0.001(3)
C23 0.027(5) 0.014(4) 0.025(5) 0.005(3) 0.001(4) 0.001(4)
C24 0.033(5) 0.006(4) 0.051(6) 0.005(4) 0.008(5) 0.008(4)
C25 0.042(6) 0.009(4) 0.031(5) 0.001(3) 0.019(4) 0.000(4)
C26 0.047(6) 0.031(6) 0.021(5) 0.006(4) -0.001(4) -0.011(5)
C27 0.027(5) 0.021(5) 0.026(5) 0.001(4) 0.009(4) -0.001(4)
C28 0.039(6) 0.025(5) 0.032(5) -0.001(4) -0.015(4) 0.005(4)
C29 0.035(6) 0.023(6) 0.080(9) 0.008(6) 0.017(6) 0.007(5)
C30 0.077(9) 0.015(5) 0.038(6) 0.004(4) 0.030(6) 0.013(5)
C31 0.113(5) 0.112(5) 0.113(5) 0.0001(5) 0.0085(6) 0.0001(5)
C32 0.0029(14) 0.0009(14) 0.0017(14) -0.0012(9) 0.0031(9) -0.0009(9)
C34 0.135(6) 0.135(6) 0.135(6) -0.0001(10) 0.0095(11) -0.0001(10)
C35 0.111(6) 0.111(6) 0.111(6) 0.0000(5) 0.0086(7) 0.0000(5)

loop_
_atom_type_symbol
_atom_type_description
_atom_type_scat_dispersion_real
_atom_type_scat_dispersion_imag
_atom_type_scat_source
C C 0.0033 0.0016
;
International Tables for Crystallography
(Vol. C, Tables 4.2.6.8 and 6.1.1.4)
;
H H 0.0000 0.0000
;
International Tables for Crystallography
(Vol. C, Table 6.1.1.4)
;
Cl Cl 0.1484 0.1585
;
International Tables for Crystallography
(Vol. C, Tables 4.2.6.8 and 6.1.1.4)
;
Rh Rh -1.1178 0.9187
;
International Tables for Crystallography
(Vol. C, Tables 4.2.6.8 and 6.1.1.4)
;
S S 0.1246 0.1234
;
International Tables for Crystallography
(Vol. C, Tables 4.2.6.8 and 6.1.1.4)
;
O O 0.0106 0.0060
;
International Tables for Crystallography
(Vol. C, Tables 4.2.6.8 and 6.1.1.4)
;

loop_
_geom_angle_atom_site_label_1
_geom_angle_atom_site_label_2
_geom_angle_atom_site_label_3
_geom_angle
C12 Rh1 C11 39.3(3)
C12 Rh1 C13 39.3(3)
C11 Rh1 C13 65.1(3)
C12 Rh1 C15 65.3(3)
C11 Rh1 C15 38.2(3)
C13 Rh1 C15 65.0(3)
C12 Rh1 C14 64.9(3)
C11 Rh1 C14 64.5(3)
C13 Rh1 C14 38.1(3)
C15 Rh1 C14 39.1(3)
C12 Rh1 S1 106.4(2)
C11 Rh1 S1 141.4(2)
C13 Rh1 S1 99.7(2)
C15 Rh1 S1 164.0(2)
C14 Rh1 S1 125.6(2)
C12 Rh1 S9 115.8(2)
C11 Rh1 S9 99.7(2)
C13 Rh1 S9 154.0(2)
C15 Rh1 S9 116.9(2)
C14 Rh1 S9 155.3(2)
S1 Rh1 S9 78.79(7)
C12 Rh1 Cl1 162.7(2)
C11 Rh1 Cl1 137.2(2)
C13 Rh1 Cl1 124.9(2)
C15 Rh1 Cl1 103.4(2)
C14 Rh1 Cl1 97.9(2)
S1 Rh1 Cl1 81.07(8)
S9 Rh1 Cl1 80.75(8)
C22 Rh2 C24 65.4(4)
C22 Rh2 C23 39.4(3)
C24 Rh2 C23 38.4(4)
C22 Rh2 C21 39.5(3)
C24 Rh2 C21 64.6(4)
C23 Rh2 C21 65.3(3)
C22 Rh2 C25 64.9(3)
C24 Rh2 C25 38.5(4)
C23 Rh2 C25 64.4(4)
C21 Rh2 C25 38.0(4)
C22 Rh2 S9 113.4(2)
C24 Rh2 S9 116.6(3)
C23 Rh2 S9 97.8(3)
C21 Rh2 S9 151.9(2)
C25 Rh2 S9 154.9(3)
C22 Rh2 S1 106.5(2)
C24 Rh2 S1 164.4(3)
C23 Rh2 S1 141.4(3)
C21 Rh2 S1 100.4(3)
C25 Rh2 S1 126.6(3)
S9 Rh2 S1 78.52(7)
C22 Rh2 Cl1 164.6(2)
C24 Rh2 Cl1 104.1(3)
C23 Rh2 Cl1 137.1(3)
C21 Rh2 Cl1 126.8(2)
C25 Rh2 Cl1 99.8(2)
S9 Rh2 Cl1 81.01(8)
S1 Rh2 Cl1 80.90(8)
Rh2 Cl1 Rh1 81.14(7)
C1 S1 Rh1 107.2(3)
C1 S1 Rh2 105.6(3)
Rh1 S1 Rh2 85.41(7)
C9 S9 Rh2 103.2(3)
C9 S9 Rh1 110.1(3)
Rh2 S9 Rh1 85.27(7)
C34 O33 C32 109.2(7)
C2 C1 C10 121.9(9)
C2 C1 S1 113.4(7)
C10 C1 S1 124.7(7)
C1 C2 C3 119.6(9)
C1 C2 H2 120.2
C3 C2 H2 120.2
C4 C3 C2 120.1(9)
C4 C3 H3 120.0
C2 C3 H3 120.0
C3 C4 C5 121.9(9)
C3 C4 H4 119.1
C5 C4 H4 119.1
C6 C5 C10 121.0(10)
C6 C5 C4 119.8(10)
C10 C5 C4 119.2(10)
C7 C6 C5 120.7(10)
C7 C6 H6 119.7
C5 C6 H6 119.7
C6 C7 C8 120.3(9)
C6 C7 H7 119.8
C8 C7 H7 119.8
C9 C8 C7 120.6(10)
C9 C8 H8 119.7
C7 C8 H8 119.7
C8 C9 C10 120.1(9)
C8 C9 S9 114.9(8)
C10 C9 S9 124.9(6)
C9 C10 C1 125.5(8)
C9 C10 C5 117.2(8)
C1 C10 C5 117.2(9)
C15 C11 C12 108.4(8)
C15 C11 C16 126.0(8)
C12 C11 C16 125.6(8)
C15 C11 Rh1 71.5(5)
C12 C11 Rh1 68.7(5)
C16 C11 Rh1 125.0(6)
C13 C12 C11 108.2(8)
C13 C12 C17 124.7(8)
C11 C12 C17 126.6(8)
C13 C12 Rh1 72.5(5)
C11 C12 Rh1 72.0(5)
C17 C12 Rh1 127.4(6)
C14 C13 C12 107.2(7)
C14 C13 C18 128.1(8)
C12 C13 C18 124.6(8)
C14 C13 Rh1 70.9(5)
C12 C13 Rh1 68.2(5)
C18 C13 Rh1 125.4(6)
C13 C14 C15 108.9(7)
C13 C14 C19 126.5(8)
C15 C14 C19 124.7(8)
C13 C14 Rh1 71.0(5)
C15 C14 Rh1 70.6(5)
C19 C14 Rh1 125.3(6)
C11 C15 C14 107.2(8)
C11 C15 C20 127.8(8)
C14 C15 C20 124.9(8)
C11 C15 Rh1 70.3(5)
C14 C15 Rh1 70.3(5)
C20 C15 Rh1 127.1(6)
C11 C16 H16A 109.5
C11 C16 H16B 109.5
H16A C16 H16B 109.5
C11 C16 H16C 109.5
H16A C16 H16C 109.5
H16B C16 H16C 109.5
C12 C17 H17A 109.5
C12 C17 H17B 109.5
H17A C17 H17B 109.5
C12 C17 H17C 109.5
H17A C17 H17C 109.5
H17B C17 H17C 109.5
C13 C18 H18A 109.5
C13 C18 H18B 109.5
H18A C18 H18B 109.5
C13 C18 H18C 109.5
H18A C18 H18C 109.5
H18B C18 H18C 109.5
C14 C19 H19A 109.5
C14 C19 H19B 109.5
H19A C19 H19B 109.5
C14 C19 H19C 109.5
H19A C19 H19C 109.5
H19B C19 H19C 109.5
C15 C20 H20A 109.5
C15 C20 H20B 109.5
H20A C20 H20B 109.5
C15 C20 H20C 109.5
H20A C20 H20C 109.5
H20B C20 H20C 109.5
C25 C21 C22 107.8(8)
C25 C21 C26 127.1(9)
C22 C21 C26 125.1(9)
C25 C21 Rh2 72.1(5)
C22 C21 Rh2 68.5(5)
C26 C21 Rh2 125.5(7)
C21 C22 C23 107.6(8)
C21 C22 C27 125.6(8)
C23 C22 C27 126.5(8)
C21 C22 Rh2 72.0(5)
C23 C22 Rh2 71.7(5)
C27 C22 Rh2 126.9(6)
C24 C23 C22 107.8(8)
C24 C23 C28 127.9(9)
C22 C23 C28 124.3(9)
C24 C23 Rh2 71.3(5)
C22 C23 Rh2 68.9(5)
C28 C23 Rh2 124.6(7)
C23 C24 C25 108.2(9)
C23 C24 C29 124.7(10)
C25 C24 C29 127.0(10)
C23 C24 Rh2 70.3(5)
C25 C24 Rh2 71.7(5)
C29 C24 Rh2 124.7(7)
C21 C25 C24 108.4(8)
C21 C25 C30 127.7(10)
C24 C25 C30 123.8(10)
C21 C25 Rh2 69.9(5)
C24 C25 Rh2 69.8(5)
C30 C25 Rh2 126.8(7)
C21 C26 H26A 109.5
C21 C26 H26B 109.5
H26A C26 H26B 109.5
C21 C26 H26C 109.5
H26A C26 H26C 109.5
H26B C26 H26C 109.5
C22 C27 H27A 109.5
C22 C27 H27B 109.5
H27A C27 H27B 109.5
C22 C27 H27C 109.5
H27A C27 H27C 109.5
H27B C27 H27C 109.5
C23 C28 H28A 109.5
C23 C28 H28B 109.5
H28A C28 H28B 109.5
C23 C28 H28C 109.5
H28A C28 H28C 109.5
H28B C28 H28C 109.5
C24 C29 H29A 109.5
C24 C29 H29B 109.5
H29A C29 H29B 109.5
C24 C29 H29C 109.5
H29A C29 H29C 109.5
H29B C29 H29C 109.5
C25 C30 H30A 109.5
C25 C30 H30B 109.5
H30A C30 H30B 109.5
C25 C30 H30C 109.5
H30A C30 H30C 109.5
H30B C30 H30C 109.5
C32 C31 H31A 109.2
C32 C31 H31B 110.0
H31A C31 H31B 109.5
C32 C31 H31C 109.2
H31A C31 H31C 109.5
H31B C31 H31C 109.5
O33 C32 C31 106.5(7)
O33 C32 H32A 110.2
C31 C32 H32A 110.2
O33 C32 H32B 110.3
C31 C32 H32B 111.0
H32A C32 H32B 108.6
O33 C34 C35 105.8(7)
O33 C34 H34A 110.2
C35 C34 H34A 110.5
O33 C34 H34B 110.9
C35 C34 H34B 110.7
H34A C34 H34B 108.7
C34 C35 H35A 109.3
C34 C35 H35B 109.5
H35A C35 H35B 109.5
C34 C35 H35C 109.6
H35A C35 H35C 109.5
H35B C35 H35C 109.5

loop_
_geom_bond_atom_site_label_1
_geom_bond_atom_site_label_2
_geom_bond_distance
Rh1 C12 2.129(8)
Rh1 C11 2.174(8)
Rh1 C13 2.187(8)
Rh1 C15 2.190(8)
Rh1 C14 2.186(8)
Rh1 S1 2.370(2)
Rh1 S9 2.384(2)
Rh1 Cl1 2.485(2)
Rh2 C22 2.127(9)
Rh2 C24 2.177(9)
Rh2 C23 2.164(9)
Rh2 C21 2.173(9)
Rh2 C25 2.201(9)
Rh2 S9 2.380(2)
Rh2 S1 2.388(2)
Rh2 Cl1 2.476(2)
S1 C1 1.786(9)
S9 C9 1.774(9)
O33 C34 1.442(5)
O33 C32 1.452(5)
C1 C2 1.372(13)
C1 C10 1.437(12)
C2 C3 1.447(14)
C2 H2 0.9500
C3 C4 1.340(17)
C3 H3 0.9500
C4 C5 1.433(16)
C4 H4 0.9500
C5 C6 1.401(15)
C5 C10 1.439(12)
C6 C7 1.366(18)
C6 H6 0.9500
C7 C8 1.400(16)
C7 H7 0.9500
C8 C9 1.412(12)
C8 H8 0.9500
C9 C10 1.423(13)
C11 C15 1.427(12)
C11 C12 1.447(12)
C11 C16 1.496(12)
C12 C13 1.451(12)
C12 C17 1.486(12)
C13 C14 1.427(12)
C13 C18 1.500(12)
C14 C15 1.464(13)
C14 C19 1.515(12)
C15 C20 1.502(13)
C16 H16A 0.9800
C16 H16B 0.9800
C16 H16C 0.9800
C17 H17A 0.9800
C17 H17B 0.9800
C17 H17C 0.9800
C18 H18A 0.9800
C18 H18B 0.9800
C18 H18C 0.9800
C19 H19A 0.9800
C19 H19B 0.9800
C19 H19C 0.9800
C20 H20A 0.9800
C20 H20B 0.9800
C20 H20C 0.9800
C21 C25 1.423(14)
C21 C22 1.453(12)
C21 C26 1.479(14)
C22 C23 1.447(13)
C22 C27 1.506(12)
C23 C24 1.429(14)
C23 C28 1.517(13)
C24 C25 1.444(15)
C24 C29 1.525(15)
C25 C30 1.502(13)
C26 H26A 0.9800
C26 H26B 0.9800
C26 H26C 0.9800
C27 H27A 0.9800
C27 H27B 0.9800
C27 H27C 0.9800
C28 H28A 0.9800
C28 H28B 0.9800
C28 H28C 0.9800
C29 H29A 0.9800
C29 H29B 0.9800
C29 H29C 0.9800
C30 H30A 0.9800
C30 H30B 0.9800
C30 H30C 0.9800
C31 C32 1.495(5)
C31 H31A 0.9800
C31 H31B 0.9800
C31 H31C 0.9800
C32 H32A 0.9900
C32 H32B 0.9900
C34 C35 1.505(5)
C34 H34A 0.9900
C34 H34B 0.9900
C35 H35A 0.9800
C35 H35B 0.9800
C35 H35C 0.9800

loop_
_geom_torsion_atom_site_label_1
_geom_torsion_atom_site_label_2
_geom_torsion_atom_site_label_3
_geom_torsion_atom_site_label_4
_geom_torsion
Rh1 S1 C1 C2 133.7(6)
Rh2 S1 C1 C2 -136.3(6)
Rh1 S1 C1 C10 -48.7(8)
Rh2 S1 C1 C10 41.2(8)
C10 C1 C2 C3 -1.9(14)
S1 C1 C2 C3 175.7(7)
C1 C2 C3 C4 0.1(16)
C2 C3 C4 C5 -0.3(16)
C3 C4 C5 C6 -176.1(10)
C3 C4 C5 C10 2.3(15)
C10 C5 C6 C7 -0.1(15)
C4 C5 C6 C7 178.2(10)
C5 C6 C7 C8 3.4(16)
C6 C7 C8 C9 -4.2(15)
C7 C8 C9 C10 1.8(14)
C7 C8 C9 S9 -176.3(7)
Rh2 S9 C9 C8 127.1(6)
Rh1 S9 C9 C8 -143.2(6)
Rh2 S9 C9 C10 -50.9(8)
Rh1 S9 C9 C10 38.8(8)
C8 C9 C10 C1 -175.1(8)
S9 C9 C10 C1 2.9(13)
C8 C9 C10 C5 1.3(13)
S9 C9 C10 C5 179.3(6)
C2 C1 C10 C9 -179.9(9)
S1 C1 C10 C9 2.8(13)
C2 C1 C10 C5 3.8(13)
S1 C1 C10 C5 -173.6(6)
C6 C5 C10 C9 -2.2(13)
C4 C5 C10 C9 179.5(9)
C6 C5 C10 C1 174.5(8)
C4 C5 C10 C1 -3.8(13)
C15 C11 C12 C13 -3.1(9)
C16 C11 C12 C13 177.6(8)
Rh1 C11 C12 C13 -63.9(6)
C15 C11 C12 C17 -175.5(8)
C16 C11 C12 C17 5.2(14)
Rh1 C11 C12 C17 123.7(9)
C15 C11 C12 Rh1 60.8(6)
C16 C11 C12 Rh1 -118.5(9)
C11 C12 C13 C14 3.1(9)
C17 C12 C13 C14 175.7(8)
Rh1 C12 C13 C14 -60.5(6)
C11 C12 C13 C18 -177.5(8)
C17 C12 C13 C18 -5.0(14)
Rh1 C12 C13 C18 118.8(8)
C11 C12 C13 Rh1 63.6(6)
C17 C12 C13 Rh1 -123.8(9)
C12 C13 C14 C15 -1.9(9)
C18 C13 C14 C15 178.7(8)
Rh1 C13 C14 C15 -60.7(6)
C12 C13 C14 C19 179.1(8)
C18 C13 C14 C19 -0.2(14)
Rh1 C13 C14 C19 120.3(9)
C12 C13 C14 Rh1 58.8(6)
C18 C13 C14 Rh1 -120.5(9)
C12 C11 C15 C14 1.9(9)
C16 C11 C15 C14 -178.8(8)
Rh1 C11 C15 C14 60.9(6)
C12 C11 C15 C20 178.7(8)
C16 C11 C15 C20 -2.0(14)
Rh1 C11 C15 C20 -122.3(9)
C12 C11 C15 Rh1 -59.0(6)
C16 C11 C15 Rh1 120.3(9)
C13 C14 C15 C11 0.0(9)
C19 C14 C15 C11 179.0(8)
Rh1 C14 C15 C11 -60.9(6)
C13 C14 C15 C20 -176.9(8)
C19 C14 C15 C20 2.1(14)
Rh1 C14 C15 C20 122.2(9)
C13 C14 C15 Rh1 61.0(6)
C19 C14 C15 Rh1 -120.1(9)
C25 C21 C22 C23 -1.5(10)
C26 C21 C22 C23 177.7(8)
Rh2 C21 C22 C23 -63.2(6)
C25 C21 C22 C27 -175.4(8)
C26 C21 C22 C27 3.8(14)
Rh2 C21 C22 C27 122.9(9)
C25 C21 C22 Rh2 61.7(6)
C26 C21 C22 Rh2 -119.1(9)
C21 C22 C23 C24 2.5(10)
C27 C22 C23 C24 176.3(8)
Rh2 C22 C23 C24 -61.0(6)
C21 C22 C23 C28 -178.3(8)
C27 C22 C23 C28 -4.5(14)
Rh2 C22 C23 C28 118.3(9)
C21 C22 C23 Rh2 63.4(6)
C27 C22 C23 Rh2 -122.7(9)
C22 C23 C24 C25 -2.5(10)
C28 C23 C24 C25 178.3(9)
Rh2 C23 C24 C25 -62.0(6)
C22 C23 C24 C29 178.6(9)
C28 C23 C24 C29 -0.6(15)
Rh2 C23 C24 C29 119.1(9)
C22 C23 C24 Rh2 59.5(6)
C28 C23 C24 Rh2 -119.7(10)
C22 C21 C25 C24 -0.1(10)
C26 C21 C25 C24 -179.2(9)
Rh2 C21 C25 C24 59.4(6)
C22 C21 C25 C30 178.9(9)
C26 C21 C25 C30 -0.2(15)
Rh2 C21 C25 C30 -121.6(10)
C22 C21 C25 Rh2 -59.5(6)
C26 C21 C25 Rh2 121.4(9)
C23 C24 C25 C21 1.6(10)
C29 C24 C25 C21 -179.5(9)
Rh2 C24 C25 C21 -59.5(6)
C23 C24 C25 C30 -177.4(8)
C29 C24 C25 C30 1.4(15)
Rh2 C24 C25 C30 121.5(9)
C23 C24 C25 Rh2 61.1(6)
C29 C24 C25 Rh2 -120.0(10)
C34 O33 C32 C31 78(2)
C32 O33 C34 C35 -165.1(17)
